data_9011858
loop_
_publ_author_name
'Aleksandrova, V. A.'
'Drits, V. A.'
'Sokolova, G. V.'

_publ_section_title
;
 Crystal structure of ditrioctahedral chlorite
;
_journal_name_full 'Soviet Physics Crystallography'
_journal_page_first 50
_journal_page_last 53
_journal_volume 18
_journal_year 1973
_chemical_formula_sum 'Al4.17 H8 Mg1.95 O18 Si2.88'
_chemical_name_mineral Sudoite
_space_group_IT_number 15
_symmetry_space_group_name_Hall '-C 2yc'
_symmetry_space_group_name_H-M 'C 1 2/c 1'
_cell_angle_alpha 90
_cell_angle_beta 93.67
_cell_angle_gamma 90
_cell_formula_units_Z 4
_cell_length_a 5.225
_cell_length_b 9.058
_cell_length_c 28.380
_cell_volume 1340.416
_database_code_amcsd 0015561
_exptl_crystal_density_diffrn 2.660
_cod_original_formula_sum 'Mg1.95 Al4.17 Si2.88 O18 H8'
_cod_database_code 9011858

loop_
_space_group_symop_operation_xyz
x,y,z
1/2+x,1/2+y,z
x,-y,1/2+z
1/2+x,1/2-y,1/2+z
-x,y,1/2-z
1/2-x,1/2+y,1/2-z
-x,-y,-z
1/2-x,1/2-y,-z

loop_
_atom_site_label
_atom_site_fract_x
_atom_site_fract_y
_atom_site_fract_z
_atom_site_occupancy
_atom_site_type_symbol
_atom_site_attached_hydrogens
MgM1 0.75300 0.91400 0.00000 0.84000 Mg 0
AlM1 0.75300 0.91400 0.00000 0.16000 Al 0
MgM2 0.75000 0.25000 0.00000 0.27000 Mg 0
AlM2 0.75000 0.25000 0.00000 0.73000 Al 0
Al1 0.50000 0.25100 0.25000 1.00000 Al 0
Al2 0.50000 0.91800 0.25000 1.00000 Al 0
AlT1 0.65100 0.75000 0.15490 0.56000 Al 0
SiT1 0.65100 0.75000 0.15490 0.44000 Si 0
SiT2 0.65100 0.41800 0.15420 1.00000 Si 0
O1 0.41600 0.32600 0.12980 1.00000 O 0
O2 0.58700 0.58000 0.13740 1.00000 O 0
O3 -0.09200 0.35000 0.13340 1.00000 O 0
O4 0.67200 0.41200 0.21200 1.00000 O 0
O5 0.67200 0.75600 0.21670 1.00000 O 0
O-H1 0.43500 0.26400 0.03570 1.00000 O 1
O-H2 0.44100 0.59400 0.04040 1.00000 O 1
O-H3 0.41900 0.90200 0.03600 1.00000 O 1
O-H4 0.13800 0.58600 0.21590 1.00000 O 1

loop_
_cod_changelog_entry_id
_cod_changelog_entry_author
_cod_changelog_entry_date
_cod_changelog_entry_text
1
;cod-tools version 3.8.0
Id: cif_guess_AMCSD_atom_types 9574 2023-05-10 09:00:05Z saulius
;
2023-05-10T18:53:31+03:00
;Derived atom types and hydrogen counts
from atom names that follow the AMCSD naming convention
(Wat == water, O-H == hydroxyl).
;

loop_
_cod_related_entry_id
_cod_related_entry_database
_cod_related_entry_code
1 AMCSD 0015561
